data_1550148
loop_
_publ_author_name
'Pawledzio, Sylwia'
'Makal, Anna'
'Trzybi\'nski, Damian'
'Wo\'zniak, Krzysztof'

_publ_section_title
;
 Crystal structure, interaction energies and experimental electron density
 of the popular drug ketoprophen
;
_journal_issue 6
_journal_name_full IUCrJ
_journal_page_first
;
;
_journal_paper_doi 10.1107/S2052252518013222
_journal_volume 5
_journal_year 2018
_chemical_absolute_configuration ad
_chemical_formula_moiety 'C16 H14 O3'
_chemical_formula_sum 'C16 H14 O3'
_chemical_formula_weight 254.27
_chemical_name_common ketoprophen
_chemical_name_systematic '2-(3-benzoylphenyl)-propionic acid'
_space_group_crystal_system orthorhombic
_space_group_IT_number 19
_space_group_name_Hall 'P 2ac 2ab'
_space_group_name_H-M_alt 'P 21 21 21'
_symmetry_space_group_name_Hall 'P 2ac 2ab'
_symmetry_space_group_name_H-M 'P 21 21 21'
_audit_creation_date 2018-01-08
_audit_creation_method
;

;
_cell_angle_alpha 90
_cell_angle_beta 90
_cell_angle_gamma 90
_cell_formula_units_Z 8
_cell_length_a 6.1130(5)
_cell_length_b 7.3809(6)
_cell_length_c 55.524(5)
_cell_measurement_reflns_used 9909
_cell_measurement_temperature 100
_cell_measurement_theta_max 37.961
_cell_measurement_theta_min 2.933
_cell_volume 2505.2(4)
_computing_cell_refinement 'SAINT v8.34A (Bruker, 2013)'
_computing_data_collection 'APEX2 v2012.4-3 (Bruker AXS)'
_computing_data_reduction 'SAINT v8.34A (Bruker, 2013)'
_computing_molecular_graphics 'Volkov et al, (2006)'
_computing_publication_material 'Volkov et al, (2006)'
_computing_structure_refinement 'Volkov et al, (2006)'
_computing_structure_solution 'XS (Sheldrick, 2008)'
_diffrn_ambient_temperature 100.03
_diffrn_detector 'Bruker APEX2 area detector'
_diffrn_detector_area_resol_mean 7.9
_diffrn_detector_type 'CCD area detector'
_diffrn_measured_fraction_theta_full 0.999
_diffrn_measured_fraction_theta_max 0.906
_diffrn_measurement_device 'three-circle diffractometer'
_diffrn_measurement_device_type 'Bruker SMART APEX2 area detector'
_diffrn_measurement_method '\w and \f scans'
_diffrn_radiation_collimation 'focusing mirrors'
_diffrn_radiation_monochromator 'mirror optics'
_diffrn_radiation_probe x-ray
_diffrn_radiation_type MoK\a
_diffrn_radiation_wavelength 0.71073
_diffrn_reflns_av_R_equivalents 0.0389
_diffrn_reflns_av_unetI/netI 0.0722
_diffrn_reflns_Laue_measured_fraction_full 0.999
_diffrn_reflns_Laue_measured_fraction_max 0.906
_diffrn_reflns_limit_h_max 12
_diffrn_reflns_limit_h_min -11
_diffrn_reflns_limit_k_max 14
_diffrn_reflns_limit_k_min -11
_diffrn_reflns_limit_l_max 83
_diffrn_reflns_limit_l_min -103
_diffrn_reflns_number 66457
_diffrn_reflns_point_group_measured_fraction_full 0.999
_diffrn_reflns_point_group_measured_fraction_max 0.839
_diffrn_reflns_theta_full 26.000
_diffrn_reflns_theta_max 45.526
_diffrn_reflns_theta_min 1.467
_diffrn_source 'microfocus sealed X-ray tube'
_diffrn_source_type 'Incoatec I\ms'
_diffrn_standards_number 0
_exptl_absorpt_coefficient_mu 0.093
_exptl_absorpt_correction_T_max 1.0000
_exptl_absorpt_correction_T_min 0.9339
_exptl_absorpt_correction_type empirical
_exptl_absorpt_process_details
;
SADABS-2012/1 (Bruker,2012) was used for absorption correction.
wR2(int) was 0.0653 before and 0.0530 after correction.
The Ratio of minimum to maximum transmission is 0.9339.
The \l/2 correction factor is 0.0015.
;
_exptl_crystal_colour 'clear whiteish colourless'
_exptl_crystal_colour_lustre clear
_exptl_crystal_colour_modifier whiteish
_exptl_crystal_colour_primary colourless
_exptl_crystal_density_diffrn 1.348
_exptl_crystal_description irregular
_exptl_crystal_F_000 1072
_exptl_crystal_size_max 0.287
_exptl_crystal_size_mid 0.212
_exptl_crystal_size_min 0.068
_refine_diff_density_max 0.300
_refine_diff_density_min -0.293
_refine_diff_density_rms 0.059
_refine_ls_extinction_method none
_refine_ls_goodness_of_fit_ref 1.444
_refine_ls_matrix_type full
_refine_ls_number_parameters 355
_refine_ls_number_reflns 8641
_refine_ls_number_restraints 0
_refine_ls_R_factor_all 0.094
_refine_ls_R_factor_gt 0.038
_refine_ls_R_Fsqd_factor 0.047
_refine_ls_shift/su_max 0.00001
_refine_ls_structure_factor_coef Fsqd
_refine_ls_weighting_details
;    calc w2 = q/[s^2^(Fo^2^) + (0.07 P)^2^ + 0.18 P + 0.00 + 0.00 sin(th)]
     where P = (0.3333 Fo^2^ + 0.6667 Fc^2^)
           q = 1.0
;
_refine_ls_weighting_scheme calc
_refine_ls_wR_factor_ref 0.098
_reflns_Friedel_coverage 0.662
_reflns_Friedel_fraction_full 1.000
_reflns_Friedel_fraction_max 0.755
_reflns_number_gt 11356
_reflns_number_total 17839
_reflns_threshold_expression 'I > 2\s(I)'
_cod_data_source_file lq5013.cif
_cod_data_source_block xd_refine
_cod_database_code 1550148
_shelx_space_group_comment
;
The symmetry employed for this shelxl refinement is uniquely defined
by the following loop, which should always be used as a source of
symmetry information in preference to the above space-group names.
They are only intended as comments.
;

loop_
_space_group_symop_id
_space_group_symop_operation_xyz
1 +X,+Y,+Z
2 1/2-X,-Y,1/2+Z
3 1/2+X,1/2-Y,-Z
4 -X,1/2+Y,1/2-Z

loop_
_atom_local_axes_atom_label
_atom_local_axes_atom0
_atom_local_axes_ax1
_atom_local_axes_atom1
_atom_local_axes_atom2
_atom_local_axes_ax2
O(3A) C(7A) X O(3A) C(11A) Y
O(2A) C(10A) X O(2A) H(2A) Y
H(2A) O(2A) Z H(2A) C(10A) Y
O(1A) C(10A) X O(1A) O(2A) Y
C(1A) DUM0 X C(1A) C(2A) Y
C(2A) DUM0 X C(2A) C(1A) Y
H(2AA) C(2A) Z H(2AA) C(1A) Y
C(3A) DUM0 X C(3A) C(4A) Y
C(4A) DUM0 X C(4A) C(5A) Y
H(4A) C(4A) Z H(4A) C(5A) Y
C(5A) DUM0 X C(5A) C(6A) Y
H(5A) C(5A) Z H(5A) C(6A) Y
C(6A) DUM0 X C(6A) C(5A) Y
H(6A) C(6A) Z H(6A) C(5A) Y
C(7A) O(3A) Z C(7A) C(11A) X
C(11A) DUM1 X C(11A) C(16A) Y
C(12A) DUM1 X C(12A) C(13A) Y
H(12A) C(12A) Z H(12A) C(13A) Y
C(13A) DUM1 X C(13A) C(14A) Y
H(13A) C(13A) Z H(13A) C(14A) Y
C(14A) DUM1 X C(14A) C(15A) Y
H(14A) C(14A) Z H(14A) C(15A) Y
C(15A) DUM1 X C(15A) C(14A) Y
H(15A) C(15A) Z H(15A) C(14A) Y
C(16A) DUM1 X C(16A) C(15A) Y
H(16A) C(16A) Z H(16A) C(15A) Y
C(8A) C(9A) X C(8A) H(8A) Y
H(8A) C(8A) Z H(8A) C(10A) Y
C(10A) O(1A) X C(10A) O(2A) Y
C(9A) C(8A) Z C(9A) H(9AA) X
H(9AA) C(9A) Z H(9AA) C(8A) Y
H(9AB) C(9A) Z H(9AB) C(8A) Y
H(9AC) C(9A) Z H(9AC) C(8A) Y
O(3B) C(7B) X O(3B) C(3B) Y
O(2B) C(10B) X O(2B) H(2B) Y
H(2B) O(2B) Z H(2B) C(10B) Y
O(1B) C(10B) X O(1B) O(2B) Y
C(1B) DUM2 X C(1B) C(2B) Y
C(2B) DUM2 X C(2B) C(1B) Y
H(2BA) C(2B) Z H(2BA) C(1B) Y
C(3B) DUM2 X C(3B) C(4B) Y
C(4B) DUM2 X C(4B) C(5B) Y
H(4B) C(4B) Z H(4B) C(5B) Y
C(5B) DUM2 X C(5B) C(6B) Y
H(5B) C(5B) Z H(5B) C(6B) Y
C(6B) DUM2 X C(6B) C(5B) Y
H(6B) C(6B) Z H(6B) C(5B) Y
C(7B) O(3B) Z C(7B) C(3B) X
C(11B) DUM3 X C(11B) C(16B) Y
C(12B) DUM3 X C(12B) C(13B) Y
H(12B) C(12B) Z H(12B) C(13B) Y
C(13B) DUM3 X C(13B) C(12B) Y
H(13B) C(13B) Z H(13B) C(12B) Y
C(14B) DUM3 X C(14B) C(15B) Y
H(14B) C(14B) Z H(14B) C(15B) Y
C(15B) DUM3 X C(15B) C(14B) Y
H(15B) C(15B) Z H(15B) C(14B) Y
C(16B) DUM3 X C(16B) C(15B) Y
H(16B) C(16B) Z H(16B) C(15B) Y
C(8B) C(9B) X C(8B) H(8B) Y
H(8B) C(8B) Z H(8B) C(10B) Y
C(10B) O(1B) X C(10B) O(2B) Y
C(9B) C(8B) Z C(9B) H(9BC) X
H(9BA) C(9B) Z H(9BA) C(8B) Y
H(9BB) C(9B) Z H(9BB) C(8B) Y
H(9BC) C(9B) Z H(9BC) C(8B) Y

loop_
_atom_rho_multipole_atom_label
_atom_rho_multipole_coeff_Pv
_atom_rho_multipole_coeff_P00
_atom_rho_multipole_coeff_P11
_atom_rho_multipole_coeff_P1-1
_atom_rho_multipole_coeff_P10
_atom_rho_multipole_coeff_P20
_atom_rho_multipole_coeff_P21
_atom_rho_multipole_coeff_P2-1
_atom_rho_multipole_coeff_P22
_atom_rho_multipole_coeff_P2-2
_atom_rho_multipole_coeff_P30
_atom_rho_multipole_coeff_P31
_atom_rho_multipole_coeff_P3-1
_atom_rho_multipole_coeff_P32
_atom_rho_multipole_coeff_P3-2
_atom_rho_multipole_coeff_P33
_atom_rho_multipole_coeff_P3-3
_atom_rho_multipole_coeff_P40
_atom_rho_multipole_coeff_P41
_atom_rho_multipole_coeff_P4-1
_atom_rho_multipole_coeff_P42
_atom_rho_multipole_coeff_P4-2
_atom_rho_multipole_coeff_P43
_atom_rho_multipole_coeff_P4-3
_atom_rho_multipole_coeff_P44
_atom_rho_multipole_coeff_P4-4
_atom_rho_multipole_kappa
_atom_rho_multipole_kappa_prime0
_atom_rho_multipole_kappa_prime1
_atom_rho_multipole_kappa_prime2
_atom_rho_multipole_kappa_prime3
_atom_rho_multipole_kappa_prime4
_atom_rho_multipole_radial_slater_n0
_atom_rho_multipole_radial_slater_zeta0
_atom_rho_multipole_radial_slater_n1
_atom_rho_multipole_radial_slater_zeta1
_atom_rho_multipole_radial_slater_n2
_atom_rho_multipole_radial_slater_zeta2
_atom_rho_multipole_radial_slater_n3
_atom_rho_multipole_radial_slater_zeta3
_atom_rho_multipole_radial_slater_n4
_atom_rho_multipole_radial_slater_zeta4
O(3A) 6.05(3) 0 -0.1 0 0 -0.118 0 0 -0.084 0 0 0 0 0 0 0.02 0 -0.008 0 0 0.005 0 0 0 0.004 0 0.989 1.128 1.128 1.128 1.128 1.128 2 4.466 2 4.466 2 4.466 3 4.466 4 4.466
O(2A) 6.13(3) 0 -0.049 -0.074 0 0.062 0 0 -0.015 0.063 0 0 -0.015 0 0 0.039 -0.008 0.007 0 0 0 0.004 0 0 0.012 0.012 0.989 1.191 1.191 1.191 1.191 1.191 2 4.466 2 4.466 2 4.466 3 4.466 4 4.466
H(2A) 0.81(3) 0 0 0 0.12 0.053 0 0 0 0 0 0 0 0 0 0 0 0 0 0 0 0 0 0 0 0 1.159 1.488 1.488 1.488 1.488 1.488 0 2 1 2 2 2 3 2 4 2
O(1A) 6.08(3) 0 -0.098 0 0 -0.073 0 0 -0.072 0 0 -0.006 0 0 0 0.014 0 -0.005 0 0 0.004 0 0 0 0.005 0 0.988 1.157 1.157 1.157 1.157 1.157 2 4.466 2 4.466 2 4.466 3 4.466 4 4.466
C(1A) 4.05(2) 0 0.047 0 0 -0.179 0 0 -0.033 0 0 0.026 0 0 0 -0.289 0 0.018 0 0 -0.013 0 0 0 0 0 0.999 0.887 0.887 0.887 0.887 0.887 2 3.1762 2 3.1762 2 3.1762 3 3.1762 4 3.1762
C(2A) 3.922(10) 0 0.056 0 0 -0.18 0 0 -0.029 0 0 0.03 0 0 0 -0.264 0 0.02 0 0 -0.019 0 0 0 0 0 1.004 0.909 0.909 0.909 0.909 0.909 2 3.1762 2 3.1762 2 3.1762 3 3.1762 4 3.1762
H(2AA) 1.064(10) 0 0 0 0.182 0.086 0 0 0 0 0 0 0 0 0 0 0 0 0 0 0 0 0 0 0 0 1.11 1.158 1.158 1.158 1.158 1.158 0 2 1 2 2 2 3 2 4 2
C(3A) 4.054 0 0.047 0 0 -0.179 0 0 -0.033 0 0 0.026 0 0 0 -0.289 0 0.018 0 0 -0.013 0 0 0 0 0 0.999 0.887 0.887 0.887 0.887 0.887 2 3.1762 2 3.1762 2 3.1762 3 3.1762 4 3.1762
C(4A) 3.9223 0 0.056 0 0 -0.18 0 0 -0.029 0 0 0.03 0 0 0 -0.264 0 0.02 0 0 -0.019 0 0 0 0 0 1.004 0.909 0.909 0.909 0.909 0.909 2 3.1762 2 3.1762 2 3.1762 3 3.1762 4 3.1762
H(4A) 1.0638 0 0 0 0.182 0.086 0 0 0 0 0 0 0 0 0 0 0 0 0 0 0 0 0 0 0 0 1.11 1.158 1.158 1.158 1.158 1.158 0 2 1 2 2 2 3 2 4 2
C(5A) 3.9223 0 0.056 0 0 -0.18 0 0 -0.029 0 0 0.03 0 0 0 -0.264 0 0.02 0 0 -0.019 0 0 0 0 0 1.004 0.909 0.909 0.909 0.909 0.909 2 3.1762 2 3.1762 2 3.1762 3 3.1762 4 3.1762
H(5A) 1.0638 0 0 0 0.182 0.086 0 0 0 0 0 0 0 0 0 0 0 0 0 0 0 0 0 0 0 0 1.11 1.158 1.158 1.158 1.158 1.158 0 2 1 2 2 2 3 2 4 2
C(6A) 3.9223 0 0.056 0 0 -0.18 0 0 -0.029 0 0 0.03 0 0 0 -0.264 0 0.02 0 0 -0.019 0 0 0 0 0 1.004 0.909 0.909 0.909 0.909 0.909 2 3.1762 2 3.1762 2 3.1762 3 3.1762 4 3.1762
H(6A) 1.0638 0 0 0 0.182 0.086 0 0 0 0 0 0 0 0 0 0 0 0 0 0 0 0 0 0 0 0 1.11 1.158 1.158 1.158 1.158 1.158 0 2 1 2 2 2 3 2 4 2
C(7A) 4.11(4) 0 0 0 0.082 0.245 0 0 0.216 0 0.318 0 0 -0.25 0 0 0 0.02 0 0 0.057 0 0 0 0.025 0 0.995 0.867 0.867 0.867 0.867 0.867 2 3.1762 2 3.1762 2 3.1762 3 3.1762 4 3.1762
C(11A) 4.054 0 0.047 0 0 -0.179 0 0 -0.033 0 0 0.026 0 0 0 -0.289 0 0.018 0 0 -0.013 0 0 0 0 0 0.999 0.887 0.887 0.887 0.887 0.887 2 3.1762 2 3.1762 2 3.1762 3 3.1762 4 3.1762
C(12A) 3.9223 0 0.056 0 0 -0.18 0 0 -0.029 0 0 0.03 0 0 0 -0.264 0 0.02 0 0 -0.019 0 0 0 0 0 1.004 0.909 0.909 0.909 0.909 0.909 2 3.1762 2 3.1762 2 3.1762 3 3.1762 4 3.1762
H(12A) 1.0638 0 0 0 0.182 0.086 0 0 0 0 0 0 0 0 0 0 0 0 0 0 0 0 0 0 0 0 1.11 1.158 1.158 1.158 1.158 1.158 0 2 1 2 2 2 3 2 4 2
C(13A) 3.9223 0 0.056 0 0 -0.18 0 0 -0.029 0 0 0.03 0 0 0 -0.264 0 0.02 0 0 -0.019 0 0 0 0 0 1.004 0.909 0.909 0.909 0.909 0.909 2 3.1762 2 3.1762 2 3.1762 3 3.1762 4 3.1762
H(13A) 1.0638 0 0 0 0.182 0.086 0 0 0 0 0 0 0 0 0 0 0 0 0 0 0 0 0 0 0 0 1.11 1.158 1.158 1.158 1.158 1.158 0 2 1 2 2 2 3 2 4 2
C(14A) 3.9223 0 0.056 0 0 -0.18 0 0 -0.029 0 0 0.03 0 0 0 -0.264 0 0.02 0 0 -0.019 0 0 0 0 0 1.004 0.909 0.909 0.909 0.909 0.909 2 3.1762 2 3.1762 2 3.1762 3 3.1762 4 3.1762
H(14A) 1.0638 0 0 0 0.182 0.086 0 0 0 0 0 0 0 0 0 0 0 0 0 0 0 0 0 0 0 0 1.11 1.158 1.158 1.158 1.158 1.158 0 2 1 2 2 2 3 2 4 2
C(15A) 3.9223 0 0.056 0 0 -0.18 0 0 -0.029 0 0 0.03 0 0 0 -0.264 0 0.02 0 0 -0.019 0 0 0 0 0 1.004 0.909 0.909 0.909 0.909 0.909 2 3.1762 2 3.1762 2 3.1762 3 3.1762 4 3.1762
H(15A) 1.0638 0 0 0 0.182 0.086 0 0 0 0 0 0 0 0 0 0 0 0 0 0 0 0 0 0 0 0 1.11 1.158 1.158 1.158 1.158 1.158 0 2 1 2 2 2 3 2 4 2
C(16A) 3.9223 0 0.056 0 0 -0.18 0 0 -0.029 0 0 0.03 0 0 0 -0.264 0 0.02 0 0 -0.019 0 0 0 0 0 1.004 0.909 0.909 0.909 0.909 0.909 2 3.1762 2 3.1762 2 3.1762 3 3.1762 4 3.1762
H(16A) 1.0638 0 0 0 0.182 0.086 0 0 0 0 0 0 0 0 0 0 0 0 0 0 0 0 0 0 0 0 1.11 1.158 1.158 1.158 1.158 1.158 0 2 1 2 2 2 3 2 4 2
C(8A) 3.80(4) 0 0 0 0 0 0 0 0 0 0 -0.143 -0.196 0 0 0.175 -0.056 0.027 0 0 -0.019 0.079 0 0 0.037 0.033 1.006 0.913 0.913 0.913 0.913 0.913 2 3.1762 2 3.1762 2 3.1762 3 3.1762 4 3.1762
H(8A) 1.08(3) 0 0 0 0.166 0.079 0 0 0 0 0 0 0 0 0 0 0 0 0 0 0 0 0 0 0 0 1.118 1.16 1.16 1.16 1.16 1.16 0 2 1 2 2 2 3 2 4 2
C(10A) 4.06(4) 0 0.119 -0.043 0 -0.3 0 0 0.111 0.042 0 0 -0.006 0 0 0.418 0 0.068 0 0 -0.014 0 0 0 -0.059 0.055 0.993 0.864 0.864 0.864 0.864 0.864 2 3.1762 2 3.1762 2 3.1762 3 3.1762 4 3.1762
C(9A) 3.57(4) 0 0 0 0 0 0 0 0 0 0.239 0 0 0 0 0.188 0 0.054 0 0 0 0 -0.08 0 0 0 1.02 0.927 0.927 0.927 0.927 0.927 2 3.1762 2 3.1762 2 3.1762 3 3.1762 4 3.1762
H(9AA) 1.094(19) 0 0 0 0.185 0.085 0 0 0 0 0 0 0 0 0 0 0 0 0 0 0 0 0 0 0 0 1.094 1.156 1.156 1.156 1.156 1.156 0 2 1 2 2 2 3 2 4 2
H(9AB) 1.0943 0 0 0 0.185 0.085 0 0 0 0 0 0 0 0 0 0 0 0 0 0 0 0 0 0 0 0 1.094 1.156 1.156 1.156 1.156 1.156 0 2 1 2 2 2 3 2 4 2
H(9AC) 1.0943 0 0 0 0.185 0.085 0 0 0 0 0 0 0 0 0 0 0 0 0 0 0 0 0 0 0 0 1.094 1.156 1.156 1.156 1.156 1.156 0 2 1 2 2 2 3 2 4 2
O(3B) 6.0525 0 -0.1 0 0 -0.118 0 0 -0.084 0 0 0 0 0 0 0.02 0 -0.008 0 0 0.005 0 0 0 0.004 0 0.989 1.128 1.128 1.128 1.128 1.128 2 4.466 2 4.466 2 4.466 3 4.466 4 4.466
O(2B) 6.1321 0 -0.049 -0.074 0 0.062 0 0 -0.015 0.063 0 0 -0.015 0 0 0.039 -0.008 0.007 0 0 0 0.004 0 0 0.012 0.012 0.989 1.191 1.191 1.191 1.191 1.191 2 4.466 2 4.466 2 4.466 3 4.466 4 4.466
H(2B) 0.8108 0 0 0 0.12 0.053 0 0 0 0 0 0 0 0 0 0 0 0 0 0 0 0 0 0 0 0 1.159 1.488 1.488 1.488 1.488 1.488 0 2 1 2 2 2 3 2 4 2
O(1B) 6.0777 0 -0.098 0 0 -0.073 0 0 -0.072 0 0 -0.006 0 0 0 0.014 0 -0.005 0 0 0.004 0 0 0 0.005 0 0.988 1.157 1.157 1.157 1.157 1.157 2 4.466 2 4.466 2 4.466 3 4.466 4 4.466
C(1B) 4.054 0 0.047 0 0 -0.179 0 0 -0.033 0 0 0.026 0 0 0 -0.289 0 0.018 0 0 -0.013 0 0 0 0 0 0.999 0.887 0.887 0.887 0.887 0.887 2 3.1762 2 3.1762 2 3.1762 3 3.1762 4 3.1762
C(2B) 3.9223 0 0.056 0 0 -0.18 0 0 -0.029 0 0 0.03 0 0 0 -0.264 0 0.02 0 0 -0.019 0 0 0 0 0 1.004 0.909 0.909 0.909 0.909 0.909 2 3.1762 2 3.1762 2 3.1762 3 3.1762 4 3.1762
H(2BA) 1.0638 0 0 0 0.182 0.086 0 0 0 0 0 0 0 0 0 0 0 0 0 0 0 0 0 0 0 0 1.11 1.158 1.158 1.158 1.158 1.158 0 2 1 2 2 2 3 2 4 2
C(3B) 4.054 0 0.047 0 0 -0.179 0 0 -0.033 0 0 0.026 0 0 0 -0.289 0 0.018 0 0 -0.013 0 0 0 0 0 0.999 0.887 0.887 0.887 0.887 0.887 2 3.1762 2 3.1762 2 3.1762 3 3.1762 4 3.1762
C(4B) 3.9223 0 0.056 0 0 -0.18 0 0 -0.029 0 0 0.03 0 0 0 -0.264 0 0.02 0 0 -0.019 0 0 0 0 0 1.004 0.909 0.909 0.909 0.909 0.909 2 3.1762 2 3.1762 2 3.1762 3 3.1762 4 3.1762
H(4B) 1.0638 0 0 0 0.182 0.086 0 0 0 0 0 0 0 0 0 0 0 0 0 0 0 0 0 0 0 0 1.11 1.158 1.158 1.158 1.158 1.158 0 2 1 2 2 2 3 2 4 2
C(5B) 3.9223 0 0.056 0 0 -0.18 0 0 -0.029 0 0 0.03 0 0 0 -0.264 0 0.02 0 0 -0.019 0 0 0 0 0 1.004 0.909 0.909 0.909 0.909 0.909 2 3.1762 2 3.1762 2 3.1762 3 3.1762 4 3.1762
H(5B) 1.0638 0 0 0 0.182 0.086 0 0 0 0 0 0 0 0 0 0 0 0 0 0 0 0 0 0 0 0 1.11 1.158 1.158 1.158 1.158 1.158 0 2 1 2 2 2 3 2 4 2
C(6B) 3.9223 0 0.056 0 0 -0.18 0 0 -0.029 0 0 0.03 0 0 0 -0.264 0 0.02 0 0 -0.019 0 0 0 0 0 1.004 0.909 0.909 0.909 0.909 0.909 2 3.1762 2 3.1762 2 3.1762 3 3.1762 4 3.1762
H(6B) 1.0638 0 0 0 0.182 0.086 0 0 0 0 0 0 0 0 0 0 0 0 0 0 0 0 0 0 0 0 1.11 1.158 1.158 1.158 1.158 1.158 0 2 1 2 2 2 3 2 4 2
C(7B) 4.105 0 0 0 0.082 0.245 0 0 0.216 0 0.318 0 0 -0.25 0 0 0 0.02 0 0 0.057 0 0 0 0.025 0 0.995 0.867 0.867 0.867 0.867 0.867 2 3.1762 2 3.1762 2 3.1762 3 3.1762 4 3.1762
C(11B) 4.054 0 0.047 0 0 -0.179 0 0 -0.033 0 0 0.026 0 0 0 -0.289 0 0.018 0 0 -0.013 0 0 0 0 0 0.999 0.887 0.887 0.887 0.887 0.887 2 3.1762 2 3.1762 2 3.1762 3 3.1762 4 3.1762
C(12B) 3.9223 0 0.056 0 0 -0.18 0 0 -0.029 0 0 0.03 0 0 0 -0.264 0 0.02 0 0 -0.019 0 0 0 0 0 1.004 0.909 0.909 0.909 0.909 0.909 2 3.1762 2 3.1762 2 3.1762 3 3.1762 4 3.1762
H(12B) 1.0638 0 0 0 0.182 0.086 0 0 0 0 0 0 0 0 0 0 0 0 0 0 0 0 0 0 0 0 1.11 1.158 1.158 1.158 1.158 1.158 0 2 1 2 2 2 3 2 4 2
C(13B) 3.9223 0 0.056 0 0 -0.18 0 0 -0.029 0 0 0.03 0 0 0 -0.264 0 0.02 0 0 -0.019 0 0 0 0 0 1.004 0.909 0.909 0.909 0.909 0.909 2 3.1762 2 3.1762 2 3.1762 3 3.1762 4 3.1762
H(13B) 1.0638 0 0 0 0.182 0.086 0 0 0 0 0 0 0 0 0 0 0 0 0 0 0 0 0 0 0 0 1.11 1.158 1.158 1.158 1.158 1.158 0 2 1 2 2 2 3 2 4 2
C(14B) 3.9223 0 0.056 0 0 -0.18 0 0 -0.029 0 0 0.03 0 0 0 -0.264 0 0.02 0 0 -0.019 0 0 0 0 0 1.004 0.909 0.909 0.909 0.909 0.909 2 3.1762 2 3.1762 2 3.1762 3 3.1762 4 3.1762
H(14B) 1.0638 0 0 0 0.182 0.086 0 0 0 0 0 0 0 0 0 0 0 0 0 0 0 0 0 0 0 0 1.11 1.158 1.158 1.158 1.158 1.158 0 2 1 2 2 2 3 2 4 2
C(15B) 3.9223 0 0.056 0 0 -0.18 0 0 -0.029 0 0 0.03 0 0 0 -0.264 0 0.02 0 0 -0.019 0 0 0 0 0 1.004 0.909 0.909 0.909 0.909 0.909 2 3.1762 2 3.1762 2 3.1762 3 3.1762 4 3.1762
H(15B) 1.0638 0 0 0 0.182 0.086 0 0 0 0 0 0 0 0 0 0 0 0 0 0 0 0 0 0 0 0 1.11 1.158 1.158 1.158 1.158 1.158 0 2 1 2 2 2 3 2 4 2
C(16B) 3.9223 0 0.056 0 0 -0.18 0 0 -0.029 0 0 0.03 0 0 0 -0.264 0 0.02 0 0 -0.019 0 0 0 0 0 1.004 0.909 0.909 0.909 0.909 0.909 2 3.1762 2 3.1762 2 3.1762 3 3.1762 4 3.1762
H(16B) 1.0638 0 0 0 0.182 0.086 0 0 0 0 0 0 0 0 0 0 0 0 0 0 0 0 0 0 0 0 1.11 1.158 1.158 1.158 1.158 1.158 0 2 1 2 2 2 3 2 4 2
C(8B) 3.7954 0 0 0 0 0 0 0 0 0 0 -0.143 -0.196 0 0 0.175 -0.056 0.027 0 0 -0.019 0.079 0 0 0.037 0.033 1.006 0.913 0.913 0.913 0.913 0.913 2 3.1762 2 3.1762 2 3.1762 3 3.1762 4 3.1762
H(8B) 1.0784 0 0 0 0.166 0.079 0 0 0 0 0 0 0 0 0 0 0 0 0 0 0 0 0 0 0 0 1.118 1.16 1.16 1.16 1.16 1.16 0 2 1 2 2 2 3 2 4 2
C(10B) 4.0565 0 0.119 -0.043 0 -0.3 0 0 0.111 0.042 0 0 -0.006 0 0 0.418 0 0.068 0 0 -0.014 0 0 0 -0.059 0.055 0.993 0.864 0.864 0.864 0.864 0.864 2 3.1762 2 3.1762 2 3.1762 3 3.1762 4 3.1762
C(9B) 3.5732 0 0 0 0 0 0 0 0 0 0.239 0 0 0 0 0.188 0 0.054 0 0 0 0 -0.08 0 0 0 1.02 0.927 0.927 0.927 0.927 0.927 2 3.1762 2 3.1762 2 3.1762 3 3.1762 4 3.1762
H(9BA) 1.0943 0 0 0 0.185 0.085 0 0 0 0 0 0 0 0 0 0 0 0 0 0 0 0 0 0 0 0 1.094 1.156 1.156 1.156 1.156 1.156 0 2 1 2 2 2 3 2 4 2
H(9BB) 1.0943 0 0 0 0.185 0.085 0 0 0 0 0 0 0 0 0 0 0 0 0 0 0 0 0 0 0 0 1.094 1.156 1.156 1.156 1.156 1.156 0 2 1 2 2 2 3 2 4 2
H(9BC) 1.0943 0 0 0 0.185 0.085 0 0 0 0 0 0 0 0 0 0 0 0 0 0 0 0 0 0 0 0 1.094 1.156 1.156 1.156 1.156 1.156 0 2 1 2 2 2 3 2 4 2

loop_
_atom_site_aniso_label
_atom_site_aniso_U_11
_atom_site_aniso_U_22
_atom_site_aniso_U_33
_atom_site_aniso_U_12
_atom_site_aniso_U_13
_atom_site_aniso_U_23
O(3A) 0.0106(4) 0.0559(8) 0.0149(5) 0.0012(4) 0.0000(3) 0.0025(5)
O(2A) 0.0202(5) 0.0208(4) 0.0184(5) -0.0029(4) 0.0009(4) -0.0044(4)
H(2A) 0.030696 0.040625 0.028079 -0.007979 0.001907 -0.010459
O(1A) 0.0245(5) 0.0378(6) 0.0296(6) 0.0059(5) 0.0036(5) -0.0193(5)
C(1A) 0.0136(5) 0.0149(5) 0.0116(5) 0.0010(4) -0.0000(4) -0.0010(4)
C(2A) 0.0118(5) 0.0157(5) 0.0125(5) 0.0018(4) 0.0004(4) -0.0013(4)
H(2AA) 0.024812 0.043374 0.030593 -0.001656 0.000061 0.009995
C(3A) 0.0109(5) 0.0159(5) 0.0133(5) -0.0005(4) -0.0003(4) 0.0004(4)
C(4A) 0.0114(5) 0.0163(5) 0.0161(5) 0.0017(4) -0.0014(4) -0.0002(4)
H(4A) 0.031972 0.040929 0.022749 0.002594 -0.002354 0.007498
C(5A) 0.0121(5) 0.0181(5) 0.0193(6) 0.0037(4) 0.0001(4) -0.0018(4)
H(5A) 0.027473 0.046999 0.029888 0.00115 0.001644 0.013578
C(6A) 0.0134(5) 0.0191(5) 0.0153(5) 0.0030(4) 0.0016(4) -0.0029(4)
H(6A) 0.030357 0.041197 0.022636 -0.000912 0.004894 0.005549
C(7A) 0.0112(5) 0.0222(6) 0.0126(5) 0.0003(4) -0.0000(4) 0.0019(4)
C(11A) 0.0132(5) 0.0143(5) 0.0120(5) -0.0003(4) 0.0009(4) 0.0009(4)
C(12A) 0.0144(5) 0.0158(5) 0.0141(5) -0.0004(4) 0.0028(4) 0.0006(4)
H(12A) 0.025105 0.046657 0.030568 -0.001974 0.000146 -0.007338
C(13A) 0.0212(6) 0.0195(5) 0.0125(5) 0.0039(5) 0.0033(4) -0.0001(4)
H(13A) 0.031193 0.041148 0.02426 0.001607 0.005111 -0.002969
C(14A) 0.0215(6) 0.0234(6) 0.0154(6) 0.0041(5) -0.0028(5) -0.0045(5)
H(14A) 0.032555 0.040881 0.021904 -0.00064 -0.003819 -0.001395
C(15A) 0.0156(5) 0.0207(6) 0.0201(6) 0.0002(4) -0.0032(5) -0.0040(5)
H(15A) 0.028085 0.046315 0.03005 0.000255 -0.002473 -0.010163
C(16A) 0.0141(5) 0.0166(5) 0.0164(5) -0.0023(4) 0.0009(4) 0.0003(4)
H(16A) 0.031688 0.04094 0.024012 0.00273 0.003141 -0.006183
C(8A) 0.0157(5) 0.0154(5) 0.0117(5) -0.0004(4) -0.0012(4) -0.0010(4)
H(8A) 0.025408 0.035487 0.030245 -0.003293 0.001013 0.007633
C(10A) 0.0178(5) 0.0175(5) 0.0125(5) 0.0021(4) 0.0001(4) -0.0040(4)
C(9A) 0.0245(7) 0.0260(7) 0.0207(7) -0.0061(5) -0.0010(5) 0.0056(5)
H(9AA) 0.029114 0.03503 0.047836 0.003451 0.0069 0.004151
H(9AB) 0.042074 0.044458 0.029088 0.008767 -0.010102 -0.003729
H(9AC) 0.056254 0.030785 0.032631 -0.010167 0.002535 -0.009627
O(3B) 0.0102(4) 0.0496(7) 0.0152(4) -0.0009(4) 0.0002(3) 0.0024(5)
O(2B) 0.0204(5) 0.0155(4) 0.0159(4) 0.0003(3) -0.0045(3) -0.0015(3)
H(2B) 0.042385 0.02559 0.026475 0.000121 -0.007369 0.003748
O(1B) 0.0300(5) 0.0151(4) 0.0200(5) 0.0007(4) -0.0119(4) -0.0022(3)
C(1B) 0.0118(5) 0.0144(5) 0.0107(5) -0.0014(4) 0.0003(4) 0.0003(4)
C(2B) 0.0105(4) 0.0159(5) 0.0121(5) 0.0002(4) 0.0005(4) 0.0010(4)
H(2BA) 0.024164 0.044929 0.030077 0.001757 -0.001085 -0.009598
C(3B) 0.0117(5) 0.0142(5) 0.0116(5) -0.0005(4) 0.0002(4) 0.0008(4)
C(4B) 0.0137(5) 0.0156(5) 0.0124(5) -0.0014(4) 0.0009(4) 0.0005(4)
H(4B) 0.032682 0.038628 0.02308 0.000859 0.003963 -0.007737
C(5B) 0.0132(5) 0.0183(5) 0.0147(5) -0.0037(4) 0.0005(4) -0.0001(4)
H(5B) 0.029578 0.043454 0.030688 -0.002217 0.000081 -0.014717
C(6B) 0.0145(5) 0.0182(5) 0.0137(5) -0.0033(4) -0.0010(4) -0.0012(4)
H(6B) 0.032722 0.038665 0.022993 -0.00307 -0.004274 -0.006705
C(7B) 0.0113(5) 0.0199(5) 0.0127(5) -0.0003(4) 0.0004(4) 0.0019(4)
C(11B) 0.0129(5) 0.0139(5) 0.0118(5) -0.0007(4) -0.0005(4) 0.0003(4)
C(12B) 0.0146(5) 0.0144(5) 0.0135(5) 0.0003(4) -0.0022(4) 0.0004(4)
H(12B) 0.024872 0.048384 0.029764 0.001508 0.002025 0.010525
C(13B) 0.0199(6) 0.0185(5) 0.0118(5) -0.0016(4) -0.0010(4) 0.0013(4)
H(13B) 0.029946 0.041434 0.024 0.003863 -0.00318 0.006597
C(14B) 0.0203(6) 0.0208(5) 0.0139(5) -0.0023(5) 0.0033(4) -0.0026(4)
H(14B) 0.0297 0.038238 0.021992 -0.001147 0.003544 0.002488
C(15B) 0.0157(5) 0.0192(5) 0.0169(6) 0.0004(4) 0.0035(4) -0.0030(4)
H(15B) 0.024799 0.041952 0.030399 -0.002189 0.000494 0.008976
C(16B) 0.0133(5) 0.0160(5) 0.0148(5) 0.0021(4) 0.0003(4) -0.0001(4)
H(16B) 0.029215 0.03822 0.024365 0.001495 -0.00492 0.004973
C(8B) 0.0134(5) 0.0168(5) 0.0114(5) -0.0004(4) 0.0006(4) 0.0011(4)
H(8B) 0.025959 0.036097 0.029823 0.000049 -0.002798 -0.007835
C(10B) 0.0170(5) 0.0137(5) 0.0111(5) -0.0018(4) -0.0009(4) 0.0005(4)
C(9B) 0.0208(6) 0.0217(6) 0.0155(6) 0.0050(5) 0.0028(5) -0.0001(5)
H(9BA) 0.03373 0.035906 0.046754 -0.008678 0.001391 -0.003387
H(9BB) 0.048361 0.043426 0.027973 0.005843 0.011414 0.004013
H(9BC) 0.041799 0.050914 0.032877 0.000478 -0.009679 0.019501

loop_
_atom_site_label
_atom_site_fract_x
_atom_site_fract_y
_atom_site_fract_z
_atom_site_occupancy
_atom_site_symmetry_multiplicity
_atom_site_U_iso_or_equiv
O(3A) 0.78807(17) 0.45299(19) 0.376983(19) 1 4 0.027
O(2A) 0.81055(17) 0.59740(14) 0.480247(18) 1 4 0.020
H(2A) 0.83781 0.703 0.49149 1 4 0.033
O(1A) 0.4707(2) 0.62060(18) 0.49441(2) 1 4 0.031
C(1A) 0.4508(2) 0.45762(16) 0.44200(2) 1 4 0.013
C(2A) 0.55834(19) 0.43005(16) 0.42026(2) 1 4 0.013
H(2AA) 0.71796 0.36715 0.42011 1 4 0.033
C(3A) 0.4606(2) 0.48287(16) 0.39857(2) 1 4 0.013
C(4A) 0.2550(2) 0.56506(17) 0.39878(2) 1 4 0.015
H(4A) 0.17749 0.60404 0.38207 1 4 0.032
C(5A) 0.1498(2) 0.59638(17) 0.42058(2) 1 4 0.017
H(5A) -0.00816 0.66265 0.42084 1 4 0.035
C(6A) 0.2470(2) 0.54428(18) 0.44210(2) 1 4 0.016
H(6A) 0.1637 0.56942 0.45896 1 4 0.031
C(7A) 0.5899(2) 0.46049(18) 0.37596(2) 1 4 0.015
C(11A) 0.4794(2) 0.44923(16) 0.35205(2) 1 4 0.013
C(12A) 0.5987(2) 0.50714(17) 0.33195(2) 1 4 0.015
H(12A) 0.76051 0.56365 0.33423 1 4 0.034
C(13A) 0.5092(2) 0.49154(18) 0.30905(2) 1 4 0.018
H(13A) 0.59945 0.53819 0.29355 1 4 0.032
C(14A) 0.3026(2) 0.4161(2) 0.30604(2) 1 4 0.020
H(14A) 0.23362 0.40373 0.28825 1 4 0.032
C(15A) 0.1845(2) 0.35677(18) 0.32589(3) 1 4 0.019
H(15A) 0.02439 0.29676 0.32341 1 4 0.035
C(16A) 0.2712(2) 0.37439(17) 0.34887(2) 1 4 0.016
H(16A) 0.17802 0.32964 0.36432 1 4 0.032
C(8A) 0.5508(2) 0.38845(17) 0.46538(2) 1 4 0.014
H(8A) 0.70376 0.31733 0.46105 1 4 0.030
C(10A) 0.6043(2) 0.54736(18) 0.48158(2) 1 4 0.016
C(9A) 0.3974(3) 0.2559(2) 0.47812(3) 1 4 0.024
H(9AA) 0.24454 0.32203 0.48191 1 4 0.037
H(9AB) 0.47157 0.21186 0.49471 1 4 0.039
H(9AC) 0.36927 0.14045 0.46667 1 4 0.040
O(3B) -0.05114(16) 0.51122(18) 0.629738(19) 1 4 0.025
O(2B) 0.34818(17) 0.18474(13) 0.727252(18) 1 4 0.017
H(2B) 0.44786 0.11675 0.73864 1 4 0.031
O(1B) 0.44594(18) 0.41861(14) 0.749842(18) 1 4 0.022
C(1B) 0.28571(19) 0.51888(16) 0.69474(2) 1 4 0.012
C(2B) 0.18022(19) 0.48740(16) 0.67297(2) 1 4 0.013
H(2BA) 0.0212 0.42274 0.67287 1 4 0.033
C(3B) 0.2773(2) 0.53934(16) 0.65113(2) 1 4 0.012
C(4B) 0.4837(2) 0.62053(17) 0.65135(2) 1 4 0.014
H(4B) 0.56236 0.65681 0.63455 1 4 0.031
C(5B) 0.5887(2) 0.65477(17) 0.67318(2) 1 4 0.015
H(5B) 0.74738 0.71937 0.67331 1 4 0.035
C(6B) 0.4894(2) 0.60575(17) 0.69476(2) 1 4 0.015
H(6B) 0.56986 0.63537 0.71161 1 4 0.031
C(7B) 0.1472(2) 0.51831(17) 0.62851(2) 1 4 0.015
C(11B) 0.2550(2) 0.50849(16) 0.60440(2) 1 4 0.013
C(12B) 0.1345(2) 0.56850(17) 0.58450(2) 1 4 0.014
H(12B) -0.02699 0.62558 0.5871 1 4 0.034
C(13B) 0.2209(2) 0.55568(18) 0.56149(2) 1 4 0.017
H(13B) 0.12883 0.6047 0.54622 1 4 0.032
C(14B) 0.4271(2) 0.47853(19) 0.55796(2) 1 4 0.018
H(14B) 0.49397 0.46811 0.54002 1 4 0.030
C(15B) 0.5467(2) 0.41634(18) 0.57762(2) 1 4 0.017
H(15B) 0.7048 0.35473 0.57489 1 4 0.032
C(16B) 0.4615(2) 0.43259(17) 0.60080(2) 1 4 0.015
H(16B) 0.55659 0.38732 0.61607 1 4 0.031
C(8B) 0.1770(2) 0.46372(17) 0.71835(2) 1 4 0.014
H(8B) 0.03813 0.37494 0.71411 1 4 0.031
C(10B) 0.3372(2) 0.35673(16) 0.73353(2) 1 4 0.014
C(9B) 0.0890(2) 0.62566(19) 0.73249(2) 1 4 0.019
H(9BA) 0.22097 0.71856 0.73623 1 4 0.039
H(9BB) 0.01902 0.57966 0.74919 1 4 0.040
H(9BC) -0.03437 0.69375 0.72201 1 4 0.042

loop_
_atom_type_symbol
_atom_type_description
_atom_type_scat_dispersion_real
_atom_type_scat_dispersion_imag
_atom_type_scat_source
C C 0.0033 0.0016 'International Tables Vol C Tables 4.2.6.8 and 6.1.1.4'
H H 0.0000 0.0000 'International Tables Vol C Tables 4.2.6.8 and 6.1.1.4'
O O 0.0106 0.0060 'International Tables Vol C Tables 4.2.6.8 and 6.1.1.4'

loop_
_geom_angle_atom_site_label_1
_geom_angle_atom_site_label_2
_geom_angle_atom_site_label_3
_geom_angle
_geom_angle_site_symmetry_1
_geom_angle_site_symmetry_2
_geom_angle_site_symmetry_3
_geom_angle_publ_flag
H(2A) O(2A) C(10A) 109.83(10) 1_555 1_555 1_555 yes
C(2A) C(1A) C(6A) 119.41(11) 1_555 1_555 1_555 yes
C(2A) C(1A) C(8A) 120.10(11) 1_555 1_555 1_555 yes
C(6A) C(1A) C(8A) 120.45(11) 1_555 1_555 1_555 yes
C(1A) C(2A) H(2AA) 119.79(11) 1_555 1_555 1_555 yes
C(1A) C(2A) C(3A) 120.32(11) 1_555 1_555 1_555 yes
H(2AA) C(2A) C(3A) 119.89(11) 1_555 1_555 1_555 yes
C(2A) C(3A) C(4A) 119.87(11) 1_555 1_555 1_555 yes
C(2A) C(3A) C(7A) 117.83(11) 1_555 1_555 1_555 yes
C(4A) C(3A) C(7A) 122.15(11) 1_555 1_555 1_555 yes
C(3A) C(4A) H(4A) 120.22(12) 1_555 1_555 1_555 yes
C(3A) C(4A) C(5A) 119.78(11) 1_555 1_555 1_555 yes
H(4A) C(4A) C(5A) 120.00(11) 1_555 1_555 1_555 yes
C(4A) C(5A) H(5A) 120.00(12) 1_555 1_555 1_555 yes
C(4A) C(5A) C(6A) 120.33(11) 1_555 1_555 1_555 yes
H(5A) C(5A) C(6A) 119.68(12) 1_555 1_555 1_555 yes
C(1A) C(6A) C(5A) 120.25(12) 1_555 1_555 1_555 yes
C(1A) C(6A) H(6A) 120.04(12) 1_555 1_555 1_555 yes
C(5A) C(6A) H(6A) 119.71(12) 1_555 1_555 1_555 yes
O(3A) C(7A) C(3A) 119.60(12) 1_555 1_555 1_555 yes
O(3A) C(7A) C(11A) 119.41(12) 1_555 1_555 1_555 yes
C(3A) C(7A) C(11A) 120.98(11) 1_555 1_555 1_555 yes
C(7A) C(11A) C(12A) 117.16(11) 1_555 1_555 1_555 yes
C(7A) C(11A) C(16A) 123.13(11) 1_555 1_555 1_555 yes
C(12A) C(11A) C(16A) 119.59(12) 1_555 1_555 1_555 yes
C(11A) C(12A) H(12A) 120.06(12) 1_555 1_555 1_555 yes
C(11A) C(12A) C(13A) 119.94(12) 1_555 1_555 1_555 yes
H(12A) C(12A) C(13A) 120.00(12) 1_555 1_555 1_555 yes
C(12A) C(13A) H(13A) 120.15(13) 1_555 1_555 1_555 yes
C(12A) C(13A) C(14A) 120.10(12) 1_555 1_555 1_555 yes
H(13A) C(13A) C(14A) 119.74(13) 1_555 1_555 1_555 yes
C(13A) C(14A) H(14A) 120.00(13) 1_555 1_555 1_555 yes
C(13A) C(14A) C(15A) 120.20(12) 1_555 1_555 1_555 yes
H(14A) C(14A) C(15A) 119.80(13) 1_555 1_555 1_555 yes
C(14A) C(15A) H(15A) 119.86(13) 1_555 1_555 1_555 yes
C(14A) C(15A) C(16A) 120.09(12) 1_555 1_555 1_555 yes
H(15A) C(15A) C(16A) 120.05(13) 1_555 1_555 1_555 yes
C(11A) C(16A) C(15A) 120.07(12) 1_555 1_555 1_555 yes
C(11A) C(16A) H(16A) 119.98(12) 1_555 1_555 1_555 yes
C(15A) C(16A) H(16A) 119.95(12) 1_555 1_555 1_555 yes
C(1A) C(8A) H(8A) 108.36(10) 1_555 1_555 1_555 yes
C(1A) C(8A) C(10A) 109.47(10) 1_555 1_555 1_555 yes
C(1A) C(8A) C(9A) 111.27(11) 1_555 1_555 1_555 yes
H(8A) C(8A) C(10A) 108.44(10) 1_555 1_555 1_555 yes
H(8A) C(8A) C(9A) 108.50(11) 1_555 1_555 1_555 yes
C(10A) C(8A) C(9A) 110.72(11) 1_555 1_555 1_555 yes
O(2A) C(10A) O(1A) 123.64(13) 1_555 1_555 1_555 yes
O(2A) C(10A) C(8A) 113.03(11) 1_555 1_555 1_555 yes
O(1A) C(10A) C(8A) 123.33(13) 1_555 1_555 1_555 yes
C(8A) C(9A) H(9AA) 109.44(13) 1_555 1_555 1_555 yes
C(8A) C(9A) H(9AB) 109.31(12) 1_555 1_555 1_555 yes
C(8A) C(9A) H(9AC) 109.36(13) 1_555 1_555 1_555 yes
H(9AA) C(9A) H(9AB) 109.59(14) 1_555 1_555 1_555 yes
H(9AA) C(9A) H(9AC) 109.63(14) 1_555 1_555 1_555 yes
H(9AB) C(9A) H(9AC) 109.50(14) 1_555 1_555 1_555 yes
H(2B) O(2B) C(10B) 110.06(10) 1_555 1_555 1_555 yes
C(2B) C(1B) C(6B) 119.33(11) 1_555 1_555 1_555 yes
C(2B) C(1B) C(8B) 120.05(11) 1_555 1_555 1_555 yes
C(6B) C(1B) C(8B) 120.59(11) 1_555 1_555 1_555 yes
C(1B) C(2B) H(2BA) 119.65(11) 1_555 1_555 1_555 yes
C(1B) C(2B) C(3B) 120.63(11) 1_555 1_555 1_555 yes
H(2BA) C(2B) C(3B) 119.71(11) 1_555 1_555 1_555 yes
C(2B) C(3B) C(4B) 119.45(11) 1_555 1_555 1_555 yes
C(2B) C(3B) C(7B) 118.21(11) 1_555 1_555 1_555 yes
C(4B) C(3B) C(7B) 122.16(11) 1_555 1_555 1_555 yes
C(3B) C(4B) H(4B) 119.97(11) 1_555 1_555 1_555 yes
C(3B) C(4B) C(5B) 120.07(11) 1_555 1_555 1_555 yes
H(4B) C(4B) C(5B) 119.96(11) 1_555 1_555 1_555 yes
C(4B) C(5B) H(5B) 119.92(12) 1_555 1_555 1_555 yes
C(4B) C(5B) C(6B) 120.04(11) 1_555 1_555 1_555 yes
H(5B) C(5B) C(6B) 120.04(12) 1_555 1_555 1_555 yes
C(1B) C(6B) C(5B) 120.42(12) 1_555 1_555 1_555 yes
C(1B) C(6B) H(6B) 119.90(12) 1_555 1_555 1_555 yes
C(5B) C(6B) H(6B) 119.67(12) 1_555 1_555 1_555 yes
O(3B) C(7B) C(3B) 119.20(12) 1_555 1_555 1_555 yes
O(3B) C(7B) C(11B) 119.21(12) 1_555 1_555 1_555 yes
C(3B) C(7B) C(11B) 121.58(11) 1_555 1_555 1_555 yes
C(7B) C(11B) C(12B) 117.38(11) 1_555 1_555 1_555 yes
C(7B) C(11B) C(16B) 123.14(11) 1_555 1_555 1_555 yes
C(12B) C(11B) C(16B) 119.34(11) 1_555 1_555 1_555 yes
C(11B) C(12B) H(12B) 119.84(11) 1_555 1_555 1_555 yes
C(11B) C(12B) C(13B) 120.37(12) 1_555 1_555 1_555 yes
H(12B) C(12B) C(13B) 119.79(12) 1_555 1_555 1_555 yes
C(12B) C(13B) H(13B) 120.15(13) 1_555 1_555 1_555 yes
C(12B) C(13B) C(14B) 120.08(12) 1_555 1_555 1_555 yes
H(13B) C(13B) C(14B) 119.77(12) 1_555 1_555 1_555 yes
C(13B) C(14B) H(14B) 120.03(13) 1_555 1_555 1_555 yes
C(13B) C(14B) C(15B) 119.88(12) 1_555 1_555 1_555 yes
H(14B) C(14B) C(15B) 120.09(13) 1_555 1_555 1_555 yes
C(14B) C(15B) H(15B) 119.95(12) 1_555 1_555 1_555 yes
C(14B) C(15B) C(16B) 120.00(12) 1_555 1_555 1_555 yes
H(15B) C(15B) C(16B) 120.06(12) 1_555 1_555 1_555 yes
C(11B) C(16B) C(15B) 120.31(12) 1_555 1_555 1_555 yes
C(11B) C(16B) H(16B) 119.88(11) 1_555 1_555 1_555 yes
C(15B) C(16B) H(16B) 119.81(12) 1_555 1_555 1_555 yes
C(1B) C(8B) H(8B) 108.17(10) 1_555 1_555 1_555 yes
C(1B) C(8B) C(10B) 109.62(10) 1_555 1_555 1_555 yes
C(1B) C(8B) C(9B) 112.72(10) 1_555 1_555 1_555 yes
H(8B) C(8B) C(10B) 107.95(10) 1_555 1_555 1_555 yes
H(8B) C(8B) C(9B) 107.76(11) 1_555 1_555 1_555 yes
C(10B) C(8B) C(9B) 110.47(10) 1_555 1_555 1_555 yes
O(2B) C(10B) O(1B) 122.17(12) 1_555 1_555 1_555 yes
O(2B) C(10B) C(8B) 112.82(11) 1_555 1_555 1_555 yes
O(1B) C(10B) C(8B) 125.01(11) 1_555 1_555 1_555 yes
C(8B) C(9B) H(9BA) 109.44(12) 1_555 1_555 1_555 yes
C(8B) C(9B) H(9BB) 109.62(11) 1_555 1_555 1_555 yes
C(8B) C(9B) H(9BC) 109.52(12) 1_555 1_555 1_555 yes
H(9BA) C(9B) H(9BB) 109.36(12) 1_555 1_555 1_555 yes
H(9BA) C(9B) H(9BC) 109.34(12) 1_555 1_555 1_555 yes
H(9BB) C(9B) H(9BC) 109.54(12) 1_555 1_555 1_555 yes

loop_
_geom_bond_atom_site_label_1
_geom_bond_atom_site_label_2
_geom_bond_distance
_geom_bond_site_symmetry_1
_geom_bond_site_symmetry_2
_geom_bond_publ_flag
O(3A) C(7A) 1.2140(16) 1_555 1_555 yes
O(2A) H(2A) 1.0124(10) 1_555 1_555 yes
O(2A) C(10A) 1.3157(17) 1_555 1_555 yes
O(1A) C(10A) 1.2114(16) 1_555 1_555 yes
C(1A) C(2A) 1.3896(17) 1_555 1_555 yes
C(1A) C(6A) 1.4005(17) 1_555 1_555 yes
C(1A) C(8A) 1.5229(17) 1_555 1_555 yes
C(2A) H(2AA) 1.0806(12) 1_555 1_555 yes
C(2A) C(3A) 1.3998(17) 1_555 1_555 yes
C(3A) C(4A) 1.3954(17) 1_555 1_555 yes
C(3A) C(7A) 1.4927(17) 1_555 1_555 yes
C(4A) H(4A) 1.0811(12) 1_555 1_555 yes
C(4A) C(5A) 1.3898(18) 1_555 1_555 yes
C(5A) H(5A) 1.0824(12) 1_555 1_555 yes
C(5A) C(6A) 1.3891(18) 1_555 1_555 yes
C(6A) H(6A) 1.0816(12) 1_555 1_555 yes
C(7A) C(11A) 1.4917(17) 1_555 1_555 yes
C(11A) C(12A) 1.4005(17) 1_555 1_555 yes
C(11A) C(16A) 1.3984(17) 1_555 1_555 yes
C(12A) H(12A) 1.0808(13) 1_555 1_555 yes
C(12A) C(13A) 1.3887(18) 1_555 1_555 yes
C(13A) H(13A) 1.0789(13) 1_555 1_555 yes
C(13A) C(14A) 1.390(2) 1_555 1_555 yes
C(14A) H(14A) 1.0778(13) 1_555 1_555 yes
C(14A) C(15A) 1.389(2) 1_555 1_555 yes
C(15A) H(15A) 1.0829(14) 1_555 1_555 yes
C(15A) C(16A) 1.3877(19) 1_555 1_555 yes
C(16A) H(16A) 1.0815(13) 1_555 1_555 yes
C(8A) H(8A) 1.0990(13) 1_555 1_555 yes
C(8A) C(10A) 1.5136(17) 1_555 1_555 yes
C(8A) C(9A) 1.529(2) 1_555 1_555 yes
C(9A) H(9AA) 1.0754(17) 1_555 1_555 yes
C(9A) H(9AB) 1.0768(15) 1_555 1_555 yes
C(9A) H(9AC) 1.0767(16) 1_555 1_555 yes
O(3B) C(7B) 1.2157(16) 1_555 1_555 yes
O(2B) H(2B) 1.0114(10) 1_555 1_555 yes
O(2B) C(10B) 1.3182(15) 1_555 1_555 yes
O(1B) C(10B) 1.2126(16) 1_555 1_555 yes
C(1B) C(2B) 1.3894(16) 1_555 1_555 yes
C(1B) C(6B) 1.4004(17) 1_555 1_555 yes
C(1B) C(8B) 1.5254(16) 1_555 1_555 yes
C(2B) H(2BA) 1.0830(12) 1_555 1_555 yes
C(2B) C(3B) 1.4032(16) 1_555 1_555 yes
C(3B) C(4B) 1.3967(17) 1_555 1_555 yes
C(3B) C(7B) 1.4947(17) 1_555 1_555 yes
C(4B) H(4B) 1.0833(12) 1_555 1_555 yes
C(4B) C(5B) 1.3945(18) 1_555 1_555 yes
C(5B) H(5B) 1.0811(12) 1_555 1_555 yes
C(5B) C(6B) 1.3908(18) 1_555 1_555 yes
C(6B) H(6B) 1.0797(13) 1_555 1_555 yes
C(7B) C(11B) 1.4937(17) 1_555 1_555 yes
C(11B) C(12B) 1.3999(17) 1_555 1_555 yes
C(11B) C(16B) 1.3957(17) 1_555 1_555 yes
C(12B) H(12B) 1.0829(12) 1_555 1_555 yes
C(12B) C(13B) 1.3858(18) 1_555 1_555 yes
C(13B) H(13B) 1.0800(13) 1_555 1_555 yes
C(13B) C(14B) 1.3970(19) 1_555 1_555 yes
C(14B) H(14B) 1.0793(13) 1_555 1_555 yes
C(14B) C(15B) 1.392(2) 1_555 1_555 yes
C(15B) H(15B) 1.0789(13) 1_555 1_555 yes
C(15B) C(16B) 1.3934(18) 1_555 1_555 yes
C(16B) H(16B) 1.0807(12) 1_555 1_555 yes
C(8B) H(8B) 1.0978(13) 1_555 1_555 yes
C(8B) C(10B) 1.5145(18) 1_555 1_555 yes
C(8B) C(9B) 1.5278(18) 1_555 1_555 yes
C(9B) H(9BA) 1.0790(15) 1_555 1_555 yes
C(9B) H(9BB) 1.0763(14) 1_555 1_555 yes
C(9B) H(9BC) 1.0768(14) 1_555 1_555 yes

loop_
_geom_torsion_atom_site_label_1
_geom_torsion_atom_site_label_2
_geom_torsion_atom_site_label_3
_geom_torsion_atom_site_label_4
_geom_torsion
_geom_torsion_site_symmetry_1
_geom_torsion_site_symmetry_2
_geom_torsion_site_symmetry_3
_geom_torsion_site_symmetry_4
_geom_torsion_publ_flag
H(2A) O(2A) C(10A) O(1A) 0.50(12) 1_555 1_555 1_555 1_555 yes
H(2A) O(2A) C(10A) C(8A) -179.50(15) 1_555 1_555 1_555 1_555 yes
C(6A) C(1A) C(2A) H(2AA) 178.04(18) 1_555 1_555 1_555 1_555 yes
C(6A) C(1A) C(2A) C(3A) -2.14(12) 1_555 1_555 1_555 1_555 yes
C(2A) C(1A) C(6A) C(5A) 2.27(12) 1_555 1_555 1_555 1_555 yes
C(2A) C(1A) C(6A) H(6A) -178.48(19) 1_555 1_555 1_555 1_555 yes
C(8A) C(1A) C(2A) H(2AA) -3.97(10) 1_555 1_555 1_555 1_555 yes
C(8A) C(1A) C(2A) C(3A) 175.85(18) 1_555 1_555 1_555 1_555 yes
C(2A) C(1A) C(8A) H(8A) -1.88(11) 1_555 1_555 1_555 1_555 yes
C(2A) C(1A) C(8A) C(10A) 116.20(15) 1_555 1_555 1_555 1_555 yes
C(2A) C(1A) C(8A) C(9A) -121.09(15) 1_555 1_555 1_555 1_555 yes
C(8A) C(1A) C(6A) C(5A) -175.71(18) 1_555 1_555 1_555 1_555 yes
C(8A) C(1A) C(6A) H(6A) 3.53(11) 1_555 1_555 1_555 1_555 yes
C(6A) C(1A) C(8A) H(8A) 176.09(16) 1_555 1_555 1_555 1_555 yes
C(6A) C(1A) C(8A) C(10A) -65.82(13) 1_555 1_555 1_555 1_555 yes
C(6A) C(1A) C(8A) C(9A) 56.88(13) 1_555 1_555 1_555 1_555 yes
C(1A) C(2A) C(3A) C(4A) 0.56(12) 1_555 1_555 1_555 1_555 yes
C(1A) C(2A) C(3A) C(7A) 176.20(17) 1_555 1_555 1_555 1_555 yes
H(2AA) C(2A) C(3A) C(4A) -179.62(18) 1_555 1_555 1_555 1_555 yes
H(2AA) C(2A) C(3A) C(7A) -3.98(11) 1_555 1_555 1_555 1_555 yes
C(2A) C(3A) C(4A) H(4A) -178.94(19) 1_555 1_555 1_555 1_555 yes
C(2A) C(3A) C(4A) C(5A) 0.91(12) 1_555 1_555 1_555 1_555 yes
C(2A) C(3A) C(7A) O(3A) -22.67(13) 1_555 1_555 1_555 1_555 yes
C(2A) C(3A) C(7A) C(11A) 158.02(17) 1_555 1_555 1_555 1_555 yes
C(4A) C(3A) C(7A) O(3A) 152.87(19) 1_555 1_555 1_555 1_555 yes
C(7A) C(3A) C(4A) H(4A) 5.62(11) 1_555 1_555 1_555 1_555 yes
C(7A) C(3A) C(4A) C(5A) -174.53(19) 1_555 1_555 1_555 1_555 yes
C(4A) C(3A) C(7A) C(11A) -26.44(12) 1_555 1_555 1_555 1_555 yes
C(3A) C(4A) C(5A) H(5A) 178.71(19) 1_555 1_555 1_555 1_555 yes
C(3A) C(4A) C(5A) C(6A) -0.78(12) 1_555 1_555 1_555 1_555 yes
H(4A) C(4A) C(5A) H(5A) -1.44(11) 1_555 1_555 1_555 1_555 yes
H(4A) C(4A) C(5A) C(6A) 179.06(19) 1_555 1_555 1_555 1_555 yes
C(4A) C(5A) C(6A) C(1A) -0.81(12) 1_555 1_555 1_555 1_555 yes
C(4A) C(5A) C(6A) H(6A) 179.9(2) 1_555 1_555 1_555 1_555 yes
H(5A) C(5A) C(6A) C(1A) 179.7(2) 1_555 1_555 1_555 1_555 yes
H(5A) C(5A) C(6A) H(6A) 0.44(11) 1_555 1_555 1_555 1_555 yes
O(3A) C(7A) C(11A) C(12A) -26.66(13) 1_555 1_555 1_555 1_555 yes
O(3A) C(7A) C(11A) C(16A) 149.34(19) 1_555 1_555 1_555 1_555 yes
C(3A) C(7A) C(11A) C(12A) 152.65(17) 1_555 1_555 1_555 1_555 yes
C(3A) C(7A) C(11A) C(16A) -31.35(12) 1_555 1_555 1_555 1_555 yes
C(7A) C(11A) C(12A) H(12A) -3.12(11) 1_555 1_555 1_555 1_555 yes
C(7A) C(11A) C(12A) C(13A) 176.74(18) 1_555 1_555 1_555 1_555 yes
C(7A) C(11A) C(16A) C(15A) -175.51(19) 1_555 1_555 1_555 1_555 yes
C(7A) C(11A) C(16A) H(16A) 4.22(11) 1_555 1_555 1_555 1_555 yes
C(16A) C(11A) C(12A) H(12A) -179.26(19) 1_555 1_555 1_555 1_555 yes
C(16A) C(11A) C(12A) C(13A) 0.60(12) 1_555 1_555 1_555 1_555 yes
C(12A) C(11A) C(16A) C(15A) 0.40(12) 1_555 1_555 1_555 1_555 yes
C(12A) C(11A) C(16A) H(16A) -179.87(19) 1_555 1_555 1_555 1_555 yes
C(11A) C(12A) C(13A) H(13A) 178.9(2) 1_555 1_555 1_555 1_555 yes
C(11A) C(12A) C(13A) C(14A) -0.93(12) 1_555 1_555 1_555 1_555 yes
H(12A) C(12A) C(13A) H(13A) -1.23(11) 1_555 1_555 1_555 1_555 yes
H(12A) C(12A) C(13A) C(14A) 178.9(2) 1_555 1_555 1_555 1_555 yes
C(12A) C(13A) C(14A) H(14A) -179.8(2) 1_555 1_555 1_555 1_555 yes
C(12A) C(13A) C(14A) C(15A) 0.27(13) 1_555 1_555 1_555 1_555 yes
H(13A) C(13A) C(14A) H(14A) 0.36(12) 1_555 1_555 1_555 1_555 yes
H(13A) C(13A) C(14A) C(15A) -179.6(2) 1_555 1_555 1_555 1_555 yes
C(13A) C(14A) C(15A) H(15A) -179.3(2) 1_555 1_555 1_555 1_555 yes
C(13A) C(14A) C(15A) C(16A) 0.73(13) 1_555 1_555 1_555 1_555 yes
H(14A) C(14A) C(15A) H(15A) 0.75(12) 1_555 1_555 1_555 1_555 yes
H(14A) C(14A) C(15A) C(16A) -179.2(2) 1_555 1_555 1_555 1_555 yes
C(14A) C(15A) C(16A) C(11A) -1.06(13) 1_555 1_555 1_555 1_555 yes
C(14A) C(15A) C(16A) H(16A) 179.2(2) 1_555 1_555 1_555 1_555 yes
H(15A) C(15A) C(16A) C(11A) 179.0(2) 1_555 1_555 1_555 1_555 yes
H(15A) C(15A) C(16A) H(16A) -0.74(12) 1_555 1_555 1_555 1_555 yes
C(1A) C(8A) C(10A) O(2A) -97.43(13) 1_555 1_555 1_555 1_555 yes
C(1A) C(8A) C(10A) O(1A) 82.56(15) 1_555 1_555 1_555 1_555 yes
C(1A) C(8A) C(9A) H(9AA) -58.82(13) 1_555 1_555 1_555 1_555 yes
C(1A) C(8A) C(9A) H(9AB) -178.85(16) 1_555 1_555 1_555 1_555 yes
C(1A) C(8A) C(9A) H(9AC) 61.28(13) 1_555 1_555 1_555 1_555 yes
H(8A) C(8A) C(10A) O(2A) 20.61(11) 1_555 1_555 1_555 1_555 yes
H(8A) C(8A) C(10A) O(1A) -159.40(18) 1_555 1_555 1_555 1_555 yes
H(8A) C(8A) C(9A) H(9AA) -177.94(16) 1_555 1_555 1_555 1_555 yes
H(8A) C(8A) C(9A) H(9AB) 62.03(13) 1_555 1_555 1_555 1_555 yes
H(8A) C(8A) C(9A) H(9AC) -57.84(13) 1_555 1_555 1_555 1_555 yes
C(9A) C(8A) C(10A) O(2A) 139.53(15) 1_555 1_555 1_555 1_555 yes
C(9A) C(8A) C(10A) O(1A) -40.47(14) 1_555 1_555 1_555 1_555 yes
C(10A) C(8A) C(9A) H(9AA) 63.17(13) 1_555 1_555 1_555 1_555 yes
C(10A) C(8A) C(9A) H(9AB) -56.86(13) 1_555 1_555 1_555 1_555 yes
C(10A) C(8A) C(9A) H(9AC) -176.73(17) 1_555 1_555 1_555 1_555 yes
H(2B) O(2B) C(10B) O(1B) 4.29(11) 1_555 1_555 1_555 1_555 yes
H(2B) O(2B) C(10B) C(8B) -175.65(14) 1_555 1_555 1_555 1_555 yes
C(6B) C(1B) C(2B) H(2BA) -178.76(18) 1_555 1_555 1_555 1_555 yes
C(6B) C(1B) C(2B) C(3B) 0.94(11) 1_555 1_555 1_555 1_555 yes
C(2B) C(1B) C(6B) C(5B) -2.11(12) 1_555 1_555 1_555 1_555 yes
C(2B) C(1B) C(6B) H(6B) 177.69(19) 1_555 1_555 1_555 1_555 yes
C(8B) C(1B) C(2B) H(2BA) -0.43(10) 1_555 1_555 1_555 1_555 yes
C(8B) C(1B) C(2B) C(3B) 179.27(17) 1_555 1_555 1_555 1_555 yes
C(2B) C(1B) C(8B) H(8B) 12.98(11) 1_555 1_555 1_555 1_555 yes
C(2B) C(1B) C(8B) C(10B) 130.45(15) 1_555 1_555 1_555 1_555 yes
C(2B) C(1B) C(8B) C(9B) -106.06(14) 1_555 1_555 1_555 1_555 yes
C(8B) C(1B) C(6B) C(5B) 179.58(18) 1_555 1_555 1_555 1_555 yes
C(8B) C(1B) C(6B) H(6B) -0.63(11) 1_555 1_555 1_555 1_555 yes
C(6B) C(1B) C(8B) H(8B) -168.72(16) 1_555 1_555 1_555 1_555 yes
C(6B) C(1B) C(8B) C(10B) -51.24(12) 1_555 1_555 1_555 1_555 yes
C(6B) C(1B) C(8B) C(9B) 72.24(13) 1_555 1_555 1_555 1_555 yes
C(1B) C(2B) C(3B) C(4B) 1.13(11) 1_555 1_555 1_555 1_555 yes
C(1B) C(2B) C(3B) C(7B) -174.22(17) 1_555 1_555 1_555 1_555 yes
H(2BA) C(2B) C(3B) C(4B) -179.17(18) 1_555 1_555 1_555 1_555 yes
H(2BA) C(2B) C(3B) C(7B) 5.48(10) 1_555 1_555 1_555 1_555 yes
C(2B) C(3B) C(4B) H(4B) 177.87(18) 1_555 1_555 1_555 1_555 yes
C(2B) C(3B) C(4B) C(5B) -2.06(12) 1_555 1_555 1_555 1_555 yes
C(2B) C(3B) C(7B) O(3B) 22.08(12) 1_555 1_555 1_555 1_555 yes
C(2B) C(3B) C(7B) C(11B) -158.82(17) 1_555 1_555 1_555 1_555 yes
C(4B) C(3B) C(7B) O(3B) -153.14(18) 1_555 1_555 1_555 1_555 yes
C(7B) C(3B) C(4B) H(4B) -6.97(11) 1_555 1_555 1_555 1_555 yes
C(7B) C(3B) C(4B) C(5B) 173.10(18) 1_555 1_555 1_555 1_555 yes
C(4B) C(3B) C(7B) C(11B) 25.96(12) 1_555 1_555 1_555 1_555 yes
C(3B) C(4B) C(5B) H(5B) -179.13(19) 1_555 1_555 1_555 1_555 yes
C(3B) C(4B) C(5B) C(6B) 0.92(12) 1_555 1_555 1_555 1_555 yes
H(4B) C(4B) C(5B) H(5B) 0.95(11) 1_555 1_555 1_555 1_555 yes
H(4B) C(4B) C(5B) C(6B) -179.01(19) 1_555 1_555 1_555 1_555 yes
C(4B) C(5B) C(6B) C(1B) 1.18(12) 1_555 1_555 1_555 1_555 yes
C(4B) C(5B) C(6B) H(6B) -178.61(19) 1_555 1_555 1_555 1_555 yes
H(5B) C(5B) C(6B) C(1B) -178.77(19) 1_555 1_555 1_555 1_555 yes
H(5B) C(5B) C(6B) H(6B) 1.43(11) 1_555 1_555 1_555 1_555 yes
O(3B) C(7B) C(11B) C(12B) 26.84(13) 1_555 1_555 1_555 1_555 yes
O(3B) C(7B) C(11B) C(16B) -148.98(19) 1_555 1_555 1_555 1_555 yes
C(3B) C(7B) C(11B) C(12B) -152.26(17) 1_555 1_555 1_555 1_555 yes
C(3B) C(7B) C(11B) C(16B) 31.91(12) 1_555 1_555 1_555 1_555 yes
C(7B) C(11B) C(12B) H(12B) 3.03(11) 1_555 1_555 1_555 1_555 yes
C(7B) C(11B) C(12B) C(13B) -177.13(18) 1_555 1_555 1_555 1_555 yes
C(7B) C(11B) C(16B) C(15B) 175.60(19) 1_555 1_555 1_555 1_555 yes
C(7B) C(11B) C(16B) H(16B) -4.97(11) 1_555 1_555 1_555 1_555 yes
C(16B) C(11B) C(12B) H(12B) 179.02(18) 1_555 1_555 1_555 1_555 yes
C(16B) C(11B) C(12B) C(13B) -1.14(12) 1_555 1_555 1_555 1_555 yes
C(12B) C(11B) C(16B) C(15B) -0.15(12) 1_555 1_555 1_555 1_555 yes
C(12B) C(11B) C(16B) H(16B) 179.28(18) 1_555 1_555 1_555 1_555 yes
C(11B) C(12B) C(13B) H(13B) -178.71(19) 1_555 1_555 1_555 1_555 yes
C(11B) C(12B) C(13B) C(14B) 1.57(12) 1_555 1_555 1_555 1_555 yes
H(12B) C(12B) C(13B) H(13B) 1.13(11) 1_555 1_555 1_555 1_555 yes
H(12B) C(12B) C(13B) C(14B) -178.59(19) 1_555 1_555 1_555 1_555 yes
C(12B) C(13B) C(14B) H(14B) 179.8(2) 1_555 1_555 1_555 1_555 yes
C(12B) C(13B) C(14B) C(15B) -0.71(13) 1_555 1_555 1_555 1_555 yes
H(13B) C(13B) C(14B) H(14B) 0.03(12) 1_555 1_555 1_555 1_555 yes
H(13B) C(13B) C(14B) C(15B) 179.6(2) 1_555 1_555 1_555 1_555 yes
C(13B) C(14B) C(15B) H(15B) 179.0(2) 1_555 1_555 1_555 1_555 yes
C(13B) C(14B) C(15B) C(16B) -0.58(12) 1_555 1_555 1_555 1_555 yes
H(14B) C(14B) C(15B) H(15B) -1.47(12) 1_555 1_555 1_555 1_555 yes
H(14B) C(14B) C(15B) C(16B) 179.0(2) 1_555 1_555 1_555 1_555 yes
C(14B) C(15B) C(16B) C(11B) 1.01(12) 1_555 1_555 1_555 1_555 yes
C(14B) C(15B) C(16B) H(16B) -178.4(2) 1_555 1_555 1_555 1_555 yes
H(15B) C(15B) C(16B) C(11B) -178.6(2) 1_555 1_555 1_555 1_555 yes
H(15B) C(15B) C(16B) H(16B) 2.00(11) 1_555 1_555 1_555 1_555 yes
C(1B) C(8B) C(10B) O(2B) -81.88(12) 1_555 1_555 1_555 1_555 yes
C(1B) C(8B) C(10B) O(1B) 98.19(15) 1_555 1_555 1_555 1_555 yes
C(1B) C(8B) C(9B) H(9BA) -58.20(12) 1_555 1_555 1_555 1_555 yes
C(1B) C(8B) C(9B) H(9BB) -178.14(16) 1_555 1_555 1_555 1_555 yes
C(1B) C(8B) C(9B) H(9BC) 61.65(12) 1_555 1_555 1_555 1_555 yes
H(8B) C(8B) C(10B) O(2B) 35.74(11) 1_555 1_555 1_555 1_555 yes
H(8B) C(8B) C(10B) O(1B) -144.19(17) 1_555 1_555 1_555 1_555 yes
H(8B) C(8B) C(9B) H(9BA) -177.48(15) 1_555 1_555 1_555 1_555 yes
H(8B) C(8B) C(9B) H(9BB) 62.58(12) 1_555 1_555 1_555 1_555 yes
H(8B) C(8B) C(9B) H(9BC) -57.63(12) 1_555 1_555 1_555 1_555 yes
C(9B) C(8B) C(10B) O(2B) 153.32(15) 1_555 1_555 1_555 1_555 yes
C(9B) C(8B) C(10B) O(1B) -26.61(13) 1_555 1_555 1_555 1_555 yes
C(10B) C(8B) C(9B) H(9BA) 64.81(12) 1_555 1_555 1_555 1_555 yes
C(10B) C(8B) C(9B) H(9BB) -55.13(12) 1_555 1_555 1_555 1_555 yes
C(10B) C(8B) C(9B) H(9BC) -175.34(15) 1_555 1_555 1_555 1_555 yes

loop_
_atom_local_dummy_label
_atom_local_dummy_fract_x
_atom_local_dummy_fract_y
_atom_local_dummy_fract_z
DUM0 0.3534 0.5127 0.4204
DUM1 0.3908 0.4325 0.329
DUM2 0.3841 0.5711 0.673
DUM3 0.3409 0.4935 0.5811
